data_4127560
loop_
_publ_author_name
'Alharis, Raed A.'
'McMullin, Claire L.'
'Davies, David L.'
'Singh, Kuldip'
'Macgregor, Stuart A.'

_publ_section_title
;
 The Importance of Kinetic and Thermodynamic Control when Assessing
 Mechanisms of Carboxylate-Assisted C-H Activation.
;
_journal_issue 22
_journal_name_full 'Journal of the American Chemical Society'
_journal_page_first 8896
_journal_page_last 8906
_journal_paper_doi 10.1021/jacs.9b02073
_journal_volume 141
_journal_year 2019
_chemical_formula_moiety 'C20 H24 Cl Ir N2 O'
_chemical_formula_sum 'C20 H24 Cl Ir N2 O'
_chemical_formula_weight 536.06
_space_group_IT_number 2
_space_group_name_Hall '-P 1'
_space_group_name_H-M_alt 'P -1'
_symmetry_cell_setting triclinic
_symmetry_space_group_name_Hall '-P 1'
_symmetry_space_group_name_H-M 'P -1'
_atom_sites_solution_hydrogens geom
_atom_sites_solution_primary direct
_atom_sites_solution_secondary difmap
_audit_creation_method SHELXL-97
_cell_angle_alpha 74.967(5)
_cell_angle_beta 89.639(6)
_cell_angle_gamma 79.799(6)
_cell_formula_units_Z 4
_cell_length_a 7.685(2)
_cell_length_b 15.605(5)
_cell_length_c 16.223(5)
_cell_measurement_reflns_used 699
_cell_measurement_temperature 150(2)
_cell_measurement_theta_max 28.238
_cell_measurement_theta_min 2.603
_cell_volume 1847.6(10)
_computing_cell_refinement 'Bruker SMART'
_computing_data_collection 'Bruker SMART'
_computing_data_reduction 'Bruker SHELXTL'
_computing_molecular_graphics 'Bruker SHELXTL'
_computing_publication_material 'Bruker SHELXTL'
_computing_structure_refinement 'SHELXL-97 (Sheldrick, 1997)'
_computing_structure_solution 'SHELXS-97 (Sheldrick, 1990)'
_diffrn_ambient_temperature 150(2)
_diffrn_measured_fraction_theta_full 0.984
_diffrn_measured_fraction_theta_max 0.984
_diffrn_measurement_device_type 'Bruker Apex 2000 CCD area detector'
_diffrn_measurement_method 'phi and omega scans'
_diffrn_radiation_monochromator graphite
_diffrn_radiation_source 'fine-focus sealed tube'
_diffrn_radiation_type MoK\a
_diffrn_radiation_wavelength 0.71073
_diffrn_reflns_av_R_equivalents 0.0765
_diffrn_reflns_av_sigmaI/netI 0.1315
_diffrn_reflns_limit_h_max 9
_diffrn_reflns_limit_h_min -9
_diffrn_reflns_limit_k_max 19
_diffrn_reflns_limit_k_min -18
_diffrn_reflns_limit_l_max 20
_diffrn_reflns_limit_l_min -20
_diffrn_reflns_number 14544
_diffrn_reflns_theta_full 26.00
_diffrn_reflns_theta_max 26.00
_diffrn_reflns_theta_min 1.30
_exptl_absorpt_coefficient_mu 7.381
_exptl_absorpt_correction_T_max 0.831
_exptl_absorpt_correction_T_min 0.602
_exptl_absorpt_correction_type empirical
_exptl_absorpt_process_details
;
absoprtion ocrrection based on 5324 reflections(SADABS);Rint 0.0865 before
correction and 0.0430 after.
;
_exptl_crystal_colour yellow
_exptl_crystal_density_diffrn 1.927
_exptl_crystal_density_method 'not measured'
_exptl_crystal_description block
_exptl_crystal_F_000 1040
_exptl_crystal_size_max 0.12
_exptl_crystal_size_mid 0.09
_exptl_crystal_size_min 0.06
_refine_diff_density_max 1.690
_refine_diff_density_min -1.570
_refine_diff_density_rms 0.254
_refine_ls_extinction_method none
_refine_ls_goodness_of_fit_ref 0.880
_refine_ls_hydrogen_treatment constr
_refine_ls_matrix_type full
_refine_ls_number_parameters 463
_refine_ls_number_reflns 7158
_refine_ls_number_restraints 48
_refine_ls_restrained_S_all 0.878
_refine_ls_R_factor_all 0.0868
_refine_ls_R_factor_gt 0.0506
_refine_ls_shift/su_max 0.001
_refine_ls_shift/su_mean 0.000
_refine_ls_structure_factor_coef Fsqd
_refine_ls_weighting_details 'calc w=1/[\s^2^(Fo^2^)+(0.0179P)^2^+0.0000P] where P=(Fo^2^+2Fc^2^)/3'
_refine_ls_weighting_scheme calc
_refine_ls_wR_factor_gt 0.0821
_refine_ls_wR_factor_ref 0.0915
_reflns_number_gt 4752
_reflns_number_total 7158
_reflns_threshold_expression >2sigma(I)
_cod_data_source_file ja9b02073_si_003.cif
_cod_data_source_block 1a-OMe_17031
_cod_depositor_comments
;
The following automatic conversions were performed:

'_symmetry_cell_setting' value 'Triclinic' changed to 'triclinic'
according to
/home/data/users/saulius/crontab/automatic-downloads/current/ACS/lib/dictionaries/cif_core.dic
dictionary named 'cif_core.dic' version 2.4.2 from 2011-04-26.

Automatic conversion script
Id: cif_fix_values 4973 2017-02-22 13:04:09Z antanas 
;
_cod_original_cell_volume 1847.7(10)
_cod_original_sg_symbol_H-M P-1
_cod_database_code 4127560

loop_
_symmetry_equiv_pos_as_xyz
'x, y, z'
'-x, -y, -z'

loop_
_atom_site_label
_atom_site_type_symbol
_atom_site_fract_x
_atom_site_fract_y
_atom_site_fract_z
_atom_site_U_iso_or_equiv
_atom_site_adp_type
_atom_site_occupancy
_atom_site_symmetry_multiplicity
_atom_site_calc_flag
_atom_site_refinement_flags
Ir1 Ir 0.28124(5) 0.22326(3) 0.49223(2) 0.01590(12) Uani 1 1 d .
Cl1 Cl 0.5575(3) 0.21798(18) 0.42095(17) 0.0226(6) Uani 1 1 d .
O1 O 0.5075(10) 0.4642(5) 0.6471(5) 0.0307(19) Uani 1 1 d .
N1 N 0.3957(10) 0.1038(6) 0.5788(5) 0.0186(19) Uani 1 1 d .
N2 N 0.4855(10) 0.1128(5) 0.6471(5) 0.020(2) Uani 1 1 d .
C1 C 0.4064(13) 0.0158(7) 0.5908(7) 0.022(3) Uani 1 1 d .
H1 H 0.3533 -0.0106 0.5533 0.027 Uiso 1 1 calc R
C2 C 0.5039(13) -0.0329(7) 0.6644(7) 0.023(2) Uani 1 1 d .
H2 H 0.5322 -0.0966 0.6860 0.028 Uiso 1 1 calc R
C3 C 0.5500(13) 0.0302(7) 0.6987(7) 0.024(3) Uani 1 1 d .
H3 H 0.6171 0.0185 0.7507 0.028 Uiso 1 1 calc R
C4 C 0.4904(12) 0.2010(6) 0.6483(6) 0.015(2) Uani 1 1 d U
C5 C 0.5820(12) 0.2207(7) 0.7147(6) 0.017(2) Uani 1 1 d U
H5 H 0.6421 0.1733 0.7601 0.020 Uiso 1 1 calc R
C6 C 0.5828(12) 0.3085(7) 0.7126(6) 0.020(2) Uani 1 1 d U
H6 H 0.6435 0.3226 0.7568 0.024 Uiso 1 1 calc R
C7 C 0.4943(13) 0.3775(7) 0.6457(6) 0.022(2) Uani 1 1 d U
C8 C 0.4056(13) 0.3569(7) 0.5818(6) 0.024(2) Uani 1 1 d U
H8 H 0.3455 0.4048 0.5369 0.028 Uiso 1 1 calc R
C9 C 0.4007(12) 0.2670(7) 0.5806(6) 0.018(2) Uani 1 1 d .
C10 C 0.1165(12) 0.2602(7) 0.3703(6) 0.021(2) Uani 1 1 d .
C11 C 0.1023(13) 0.3324(7) 0.4110(6) 0.024(3) Uani 1 1 d .
C12 C 0.0247(13) 0.3051(7) 0.4925(6) 0.023(2) Uani 1 1 d U
C13 C 0.0093(12) 0.2124(7) 0.5038(6) 0.018(2) Uani 1 1 d U
C14 C 0.0621(13) 0.1865(7) 0.4261(7) 0.020(2) Uani 1 1 d U
C15 C 0.1799(13) 0.2661(7) 0.2812(6) 0.024(3) Uani 1 1 d .
H15A H 0.2980 0.2820 0.2772 0.036 Uiso 1 1 calc R
H15B H 0.0977 0.3124 0.2401 0.036 Uiso 1 1 calc R
H15C H 0.1853 0.2076 0.2685 0.036 Uiso 1 1 calc R
C16 C 0.1369(15) 0.4256(7) 0.3672(7) 0.034(3) Uani 1 1 d .
H16A H 0.2374 0.4204 0.3302 0.052 Uiso 1 1 calc R
H16B H 0.1640 0.4557 0.4103 0.052 Uiso 1 1 calc R
H16C H 0.0316 0.4610 0.3326 0.052 Uiso 1 1 calc R
C17 C -0.0306(14) 0.3586(7) 0.5545(7) 0.027(3) Uani 1 1 d .
H17A H -0.1597 0.3766 0.5509 0.041 Uiso 1 1 calc R
H17B H 0.0237 0.4126 0.5412 0.041 Uiso 1 1 calc R
H17C H 0.0076 0.3220 0.6124 0.041 Uiso 1 1 calc R
C18 C -0.0640(12) 0.1521(7) 0.5786(6) 0.024(3) Uani 1 1 d .
H18A H -0.0530 0.1738 0.6295 0.036 Uiso 1 1 calc R
H18B H 0.0022 0.0904 0.5888 0.036 Uiso 1 1 calc R
H18C H -0.1890 0.1530 0.5662 0.036 Uiso 1 1 calc R
C19 C 0.0404(13) 0.1002(7) 0.4082(7) 0.029(3) Uani 1 1 d .
H19A H -0.0847 0.0945 0.4114 0.044 Uiso 1 1 calc R
H19B H 0.1109 0.0496 0.4505 0.044 Uiso 1 1 calc R
H19C H 0.0805 0.0995 0.3509 0.044 Uiso 1 1 calc R
C20 C 0.3802(14) 0.5354(7) 0.6007(7) 0.033(3) Uani 1 1 d .
H20A H 0.3902 0.5397 0.5396 0.050 Uiso 1 1 calc R
H20B H 0.3990 0.5919 0.6119 0.050 Uiso 1 1 calc R
H20C H 0.2620 0.5246 0.6181 0.050 Uiso 1 1 calc R
Ir1A Ir 0.95285(5) 0.77587(3) 1.01089(2) 0.01608(12) Uani 1 1 d .
Cl1A Cl 1.2141(3) 0.79395(19) 1.08105(17) 0.0233(6) Uani 1 1 d .
O1A O 1.3927(9) 0.5206(5) 0.8997(5) 0.0278(18) Uani 1 1 d .
N1A N 0.9816(10) 0.8907(5) 0.9171(5) 0.019(2) Uani 1 1 d .
N2A N 1.0743(10) 0.8778(5) 0.8483(5) 0.0173(19) Uani 1 1 d .
C1A C 0.9304(13) 0.9806(7) 0.9022(6) 0.021(2) Uani 1 1 d .
H1A H 0.8626 1.0103 0.9393 0.025 Uiso 1 1 calc R
C2A C 0.9904(13) 1.0225(7) 0.8259(6) 0.023(3) Uani 1 1 d .
H2A H 0.9715 1.0857 0.8004 0.028 Uiso 1 1 calc R
C3A C 1.0830(13) 0.9568(7) 0.7927(7) 0.027(3) Uani 1 1 d .
H3A H 1.1420 0.9656 0.7403 0.032 Uiso 1 1 calc R
C4A C 1.1536(12) 0.7859(6) 0.8535(6) 0.014(2) Uani 1 1 d .
C5A C 1.2565(12) 0.7628(7) 0.7907(6) 0.019(2) Uani 1 1 d .
H5A H 1.2743 0.8073 0.7404 0.023 Uiso 1 1 calc R
C6A C 1.3346(13) 0.6723(7) 0.8021(6) 0.022(3) Uani 1 1 d .
H6A H 1.4016 0.6535 0.7584 0.027 Uiso 1 1 calc R
C7A C 1.3129(13) 0.6104(7) 0.8780(7) 0.021(2) Uani 1 1 d .
C8A C 1.2038(13) 0.6368(7) 0.9395(7) 0.024(3) Uani 1 1 d .
H8A H 1.1873 0.5927 0.9902 0.028 Uiso 1 1 calc R
C9A C 1.1193(12) 0.7246(7) 0.9290(7) 0.021(2) Uani 1 1 d .
C10A C 0.8102(13) 0.7397(7) 1.1310(6) 0.020(2) Uani 1 1 d .
C11A C 0.8502(12) 0.6669(7) 1.0928(6) 0.020(2) Uani 1 1 d .
C12A C 0.7552(13) 0.6922(7) 1.0117(6) 0.022(2) Uani 1 1 d U
C13A C 0.6716(12) 0.7867(7) 0.9974(6) 0.019(2) Uani 1 1 d U
C14A C 0.7006(13) 0.8129(7) 1.0757(7) 0.020(2) Uani 1 1 d U
C15A C 0.8771(14) 0.7371(8) 1.2193(7) 0.033(3) Uani 1 1 d .
H15D H 0.8436 0.7970 1.2294 0.049 Uiso 1 1 calc R
H15E H 1.0062 0.7193 1.2236 0.049 Uiso 1 1 calc R
H15F H 0.8247 0.6932 1.2622 0.049 Uiso 1 1 calc R
C16A C 0.9436(13) 0.5732(7) 1.1386(7) 0.027(3) Uani 1 1 d .
H16D H 1.0569 0.5765 1.1638 0.041 Uiso 1 1 calc R
H16E H 0.9648 0.5361 1.0979 0.041 Uiso 1 1 calc R
H16F H 0.8697 0.5459 1.1838 0.041 Uiso 1 1 calc R
C17A C 0.7423(15) 0.6344(7) 0.9518(7) 0.029(3) Uani 1 1 d .
H17D H 0.8518 0.5899 0.9569 0.044 Uiso 1 1 calc R
H17E H 0.7246 0.6724 0.8930 0.044 Uiso 1 1 calc R
H17F H 0.6420 0.6030 0.9665 0.044 Uiso 1 1 calc R
C18A C 0.5571(13) 0.8426(7) 0.9216(7) 0.030(3) Uani 1 1 d .
H18D H 0.4328 0.8489 0.9369 0.045 Uiso 1 1 calc R
H18E H 0.5737 0.8131 0.8749 0.045 Uiso 1 1 calc R
H18F H 0.5896 0.9024 0.9032 0.045 Uiso 1 1 calc R
C19A C 0.6203(13) 0.9037(7) 1.0903(7) 0.028(3) Uani 1 1 d .
H19D H 0.4946 0.9053 1.1017 0.042 Uiso 1 1 calc R
H19E H 0.6328 0.9519 1.0393 0.042 Uiso 1 1 calc R
H19F H 0.6818 0.9126 1.1393 0.042 Uiso 1 1 calc R
C20A C 1.5131(14) 0.4910(8) 0.8439(7) 0.037(3) Uani 1 1 d .
H20D H 1.4550 0.5037 0.7874 0.055 Uiso 1 1 calc R
H20E H 1.5554 0.4259 0.8656 0.055 Uiso 1 1 calc R
H20F H 1.6135 0.5226 0.8396 0.055 Uiso 1 1 calc R

loop_
_atom_site_aniso_label
_atom_site_aniso_U_11
_atom_site_aniso_U_22
_atom_site_aniso_U_33
_atom_site_aniso_U_23
_atom_site_aniso_U_13
_atom_site_aniso_U_12
Ir1 0.0146(2) 0.0192(3) 0.0141(2) -0.00478(19) 0.00113(18) -0.00294(18)
Cl1 0.0167(13) 0.0297(17) 0.0226(15) -0.0079(13) 0.0057(11) -0.0059(12)
O1 0.044(5) 0.017(4) 0.033(5) -0.012(4) -0.011(4) -0.002(4)
N1 0.015(5) 0.031(6) 0.014(5) -0.010(4) 0.002(4) -0.009(4)
N2 0.016(5) 0.017(5) 0.026(5) -0.006(4) 0.003(4) -0.003(4)
C1 0.020(6) 0.023(6) 0.029(7) -0.017(5) 0.004(5) -0.002(5)
C2 0.020(6) 0.022(6) 0.025(6) -0.009(5) 0.004(5) 0.004(5)
C3 0.023(6) 0.026(6) 0.018(6) 0.000(5) -0.007(5) -0.002(5)
C4 0.011(5) 0.018(5) 0.017(5) -0.003(4) 0.009(4) -0.003(4)
C5 0.011(4) 0.021(5) 0.016(5) -0.008(4) 0.003(4) 0.005(4)
C6 0.019(5) 0.023(5) 0.019(5) -0.012(4) 0.002(4) 0.003(4)
C7 0.020(5) 0.034(5) 0.018(5) -0.018(4) 0.007(4) -0.004(4)
C8 0.018(5) 0.032(6) 0.014(5) 0.003(5) 0.005(4) -0.003(5)
C9 0.020(6) 0.018(6) 0.014(6) -0.004(5) -0.006(4) -0.003(4)
C10 0.012(5) 0.029(6) 0.021(6) -0.010(5) -0.010(5) 0.001(5)
C11 0.018(6) 0.037(7) 0.016(6) -0.004(5) -0.009(5) -0.007(5)
C12 0.016(5) 0.034(6) 0.012(5) -0.002(5) -0.005(4) 0.004(4)
C13 0.012(4) 0.028(5) 0.010(4) 0.002(4) -0.004(4) 0.001(4)
C14 0.017(5) 0.026(6) 0.017(5) -0.006(5) -0.004(4) -0.003(4)
C15 0.019(6) 0.039(7) 0.016(6) -0.010(5) 0.011(5) -0.007(5)
C16 0.041(7) 0.029(7) 0.026(7) 0.000(6) -0.010(6) 0.002(6)
C17 0.028(6) 0.033(7) 0.019(6) -0.009(5) 0.006(5) 0.002(5)
C18 0.017(6) 0.040(7) 0.017(6) -0.008(5) 0.007(5) -0.008(5)
C19 0.021(6) 0.036(7) 0.037(7) -0.017(6) 0.009(5) -0.011(5)
C20 0.035(7) 0.021(7) 0.040(8) -0.006(6) 0.001(6) 0.003(5)
Ir1A 0.0146(2) 0.0202(3) 0.0134(2) -0.00407(19) 0.00179(18) -0.00343(18)
Cl1A 0.0197(14) 0.0323(17) 0.0194(15) -0.0076(13) -0.0015(11) -0.0074(12)
O1A 0.031(4) 0.020(4) 0.031(5) -0.009(4) 0.010(4) 0.002(3)
N1A 0.014(4) 0.024(5) 0.016(5) -0.006(4) -0.004(4) 0.002(4)
N2A 0.020(5) 0.024(5) 0.012(5) -0.010(4) 0.005(4) -0.007(4)
C1A 0.026(6) 0.016(6) 0.018(6) -0.003(5) -0.007(5) 0.002(5)
C2A 0.019(6) 0.026(6) 0.023(6) 0.004(5) -0.005(5) -0.015(5)
C3A 0.021(6) 0.036(7) 0.022(6) -0.002(6) -0.002(5) -0.012(5)
C4A 0.012(5) 0.014(5) 0.013(5) -0.002(4) 0.002(4) -0.001(4)
C5A 0.013(5) 0.029(7) 0.019(6) -0.011(5) 0.007(5) -0.008(5)
C6A 0.017(6) 0.038(7) 0.019(6) -0.017(5) 0.003(5) -0.012(5)
C7A 0.012(5) 0.038(7) 0.018(6) -0.012(5) 0.003(5) -0.009(5)
C8A 0.022(6) 0.025(7) 0.026(7) -0.010(5) 0.002(5) -0.005(5)
C9A 0.015(5) 0.028(7) 0.025(6) -0.016(5) -0.002(5) -0.001(5)
C10A 0.017(6) 0.027(6) 0.014(6) 0.001(5) 0.002(5) -0.007(5)
C11A 0.013(5) 0.027(6) 0.015(6) -0.002(5) -0.004(4) 0.006(5)
C12A 0.020(5) 0.029(6) 0.019(5) -0.008(5) 0.004(4) -0.012(4)
C13A 0.013(4) 0.028(5) 0.017(5) -0.001(4) 0.000(4) -0.011(4)
C14A 0.010(5) 0.027(6) 0.027(6) -0.008(5) 0.007(4) -0.010(4)
C15A 0.025(6) 0.044(8) 0.026(7) -0.001(6) 0.008(5) -0.009(6)
C16A 0.025(6) 0.026(7) 0.026(7) 0.002(5) -0.001(5) -0.007(5)
C17A 0.039(7) 0.036(8) 0.019(6) -0.013(6) -0.001(5) -0.016(6)
C18A 0.023(6) 0.042(8) 0.029(7) -0.013(6) 0.007(5) -0.012(6)
C19A 0.024(6) 0.032(7) 0.027(7) -0.015(6) -0.002(5) 0.006(5)
C20A 0.038(7) 0.034(7) 0.041(8) -0.023(6) 0.013(6) 0.008(6)

loop_
_atom_type_symbol
_atom_type_description
_atom_type_scat_dispersion_real
_atom_type_scat_dispersion_imag
_atom_type_scat_source
C C 0.0033 0.0016 'International Tables Vol C Tables 4.2.6.8 and 6.1.1.4'
H H 0.0000 0.0000 'International Tables Vol C Tables 4.2.6.8 and 6.1.1.4'
N N 0.0061 0.0033 'International Tables Vol C Tables 4.2.6.8 and 6.1.1.4'
O O 0.0106 0.0060 'International Tables Vol C Tables 4.2.6.8 and 6.1.1.4'
Cl Cl 0.1484 0.1585 'International Tables Vol C Tables 4.2.6.8 and 6.1.1.4'
Ir Ir -1.4442 7.9887 'International Tables Vol C Tables 4.2.6.8 and 6.1.1.4'

loop_
_geom_angle_atom_site_label_1
_geom_angle_atom_site_label_2
_geom_angle_atom_site_label_3
_geom_angle
C9 Ir1 N1 77.3(3)
C9 Ir1 C13 119.0(4)
N1 Ir1 C13 100.0(3)
C9 Ir1 C11 110.3(4)
N1 Ir1 C11 165.2(3)
C13 Ir1 C11 65.2(4)
C9 Ir1 C12 96.7(4)
N1 Ir1 C12 129.1(4)
C13 Ir1 C12 39.2(4)
C11 Ir1 C12 39.3(4)
C9 Ir1 C14 157.8(4)
N1 Ir1 C14 104.5(4)
C13 Ir1 C14 38.8(4)
C11 Ir1 C14 63.5(4)
C12 Ir1 C14 64.6(4)
C9 Ir1 C10 147.3(4)
N1 Ir1 C10 135.4(3)
C13 Ir1 C10 63.4(4)
C11 Ir1 C10 38.2(4)
C12 Ir1 C10 64.1(4)
C14 Ir1 C10 36.3(3)
C9 Ir1 Cl1 87.0(3)
N1 Ir1 Cl1 87.4(2)
C13 Ir1 Cl1 153.9(3)
C11 Ir1 Cl1 105.4(3)
C12 Ir1 Cl1 143.3(3)
C14 Ir1 Cl1 115.1(3)
C10 Ir1 Cl1 93.8(3)
C7 O1 C20 118.3(8)
C1 N1 N2 105.2(8)
C1 N1 Ir1 139.1(7)
N2 N1 Ir1 115.7(6)
C3 N2 N1 109.3(8)
C3 N2 C4 135.3(9)
N1 N2 C4 115.4(8)
N1 C1 C2 112.0(9)
N1 C1 H1 124.0
C2 C1 H1 124.0
C3 C2 C1 104.4(9)
C3 C2 H2 127.8
C1 C2 H2 127.8
C2 C3 N2 109.0(9)
C2 C3 H3 125.5
N2 C3 H3 125.5
C9 C4 N2 115.3(9)
C9 C4 C5 123.1(9)
N2 C4 C5 121.6(9)
C6 C5 C4 119.1(9)
C6 C5 H5 120.4
C4 C5 H5 120.4
C5 C6 C7 120.0(9)
C5 C6 H6 120.0
C7 C6 H6 120.0
C8 C7 O1 124.0(10)
C8 C7 C6 120.0(10)
O1 C7 C6 116.0(9)
C7 C8 C9 122.5(10)
C7 C8 H8 118.8
C9 C8 H8 118.8
C4 C9 C8 115.4(9)
C4 C9 Ir1 116.3(7)
C8 C9 Ir1 128.3(7)
C14 C10 C11 108.9(9)
C14 C10 C15 127.0(10)
C11 C10 C15 124.0(9)
C14 C10 Ir1 71.6(6)
C11 C10 Ir1 66.8(5)
C15 C10 Ir1 127.7(7)
C10 C11 C12 108.5(9)
C10 C11 C16 123.8(10)
C12 C11 C16 127.0(10)
C10 C11 Ir1 75.0(6)
C12 C11 Ir1 71.0(6)
C16 C11 Ir1 127.5(7)
C13 C12 C11 106.1(9)
C13 C12 C17 125.0(9)
C11 C12 C17 128.9(10)
C13 C12 Ir1 69.6(6)
C11 C12 Ir1 69.7(6)
C17 C12 Ir1 125.3(7)
C12 C13 C14 108.5(9)
C12 C13 C18 127.4(9)
C14 C13 C18 123.8(9)
C12 C13 Ir1 71.2(6)
C14 C13 Ir1 74.6(6)
C18 C13 Ir1 124.5(6)
C10 C14 C13 107.6(9)
C10 C14 C19 127.4(10)
C13 C14 C19 124.6(10)
C10 C14 Ir1 72.1(6)
C13 C14 Ir1 66.6(5)
C19 C14 Ir1 131.6(7)
C10 C15 H15A 109.5
C10 C15 H15B 109.5
H15A C15 H15B 109.5
C10 C15 H15C 109.5
H15A C15 H15C 109.5
H15B C15 H15C 109.5
C11 C16 H16A 109.5
C11 C16 H16B 109.5
H16A C16 H16B 109.5
C11 C16 H16C 109.5
H16A C16 H16C 109.5
H16B C16 H16C 109.5
C12 C17 H17A 109.5
C12 C17 H17B 109.5
H17A C17 H17B 109.5
C12 C17 H17C 109.5
H17A C17 H17C 109.5
H17B C17 H17C 109.5
C13 C18 H18A 109.5
C13 C18 H18B 109.5
H18A C18 H18B 109.5
C13 C18 H18C 109.5
H18A C18 H18C 109.5
H18B C18 H18C 109.5
C14 C19 H19A 109.5
C14 C19 H19B 109.5
H19A C19 H19B 109.5
C14 C19 H19C 109.5
H19A C19 H19C 109.5
H19B C19 H19C 109.5
O1 C20 H20A 109.5
O1 C20 H20B 109.5
H20A C20 H20B 109.5
O1 C20 H20C 109.5
H20A C20 H20C 109.5
H20B C20 H20C 109.5
C9A Ir1A N1A 77.4(4)
C9A Ir1A C11A 108.1(4)
N1A Ir1A C11A 164.1(3)
C9A Ir1A C13A 120.9(4)
N1A Ir1A C13A 98.7(3)
C11A Ir1A C13A 65.6(4)
C9A Ir1A C12A 96.9(4)
N1A Ir1A C12A 126.8(3)
C11A Ir1A C12A 38.9(3)
C13A Ir1A C12A 39.5(4)
C9A Ir1A C10A 144.2(4)
N1A Ir1A C10A 138.4(3)
C11A Ir1A C10A 37.9(4)
C13A Ir1A C10A 63.6(4)
C12A Ir1A C10A 63.5(4)
C9A Ir1A C14A 159.2(4)
N1A Ir1A C14A 106.2(4)
C11A Ir1A C14A 63.4(4)
C13A Ir1A C14A 38.7(4)
C12A Ir1A C14A 64.2(4)
C10A Ir1A C14A 36.4(4)
C9A Ir1A Cl1A 86.9(3)
N1A Ir1A Cl1A 86.9(2)
C11A Ir1A Cl1A 108.0(3)
C13A Ir1A Cl1A 152.2(3)
C12A Ir1A Cl1A 146.1(3)
C10A Ir1A Cl1A 94.3(3)
C14A Ir1A Cl1A 113.6(3)
C7A O1A C20A 118.0(8)
C1A N1A N2A 105.6(8)
C1A N1A Ir1A 137.7(7)
N2A N1A Ir1A 116.7(6)
C3A N2A N1A 110.8(9)
C3A N2A C4A 133.7(9)
N1A N2A C4A 115.2(8)
N1A C1A C2A 109.6(10)
N1A C1A H1A 125.2
C2A C1A H1A 125.2
C1A C2A C3A 107.3(10)
C1A C2A H2A 126.3
C3A C2A H2A 126.3
N2A C3A C2A 106.6(10)
N2A C3A H3A 126.7
C2A C3A H3A 126.7
C5A C4A C9A 124.4(9)
C5A C4A N2A 121.9(9)
C9A C4A N2A 113.7(8)
C4A C5A C6A 118.4(9)
C4A C5A H5A 120.8
C6A C5A H5A 120.8
C7A C6A C5A 119.0(10)
C7A C6A H6A 120.5
C5A C6A H6A 120.5
O1A C7A C6A 124.7(9)
O1A C7A C8A 114.9(9)
C6A C7A C8A 120.4(10)
C9A C8A C7A 122.1(10)
C9A C8A H8A 118.9
C7A C8A H8A 118.9
C8A C9A C4A 115.5(9)
C8A C9A Ir1A 127.8(8)
C4A C9A Ir1A 116.7(7)
C14A C10A C11A 110.2(9)
C14A C10A C15A 125.6(10)
C11A C10A C15A 124.1(9)
C14A C10A Ir1A 73.1(6)
C11A C10A Ir1A 67.8(6)
C15A C10A Ir1A 125.9(7)
C10A C11A C12A 108.2(9)
C10A C11A C16A 124.6(9)
C12A C11A C16A 126.0(9)
C10A C11A Ir1A 74.3(6)
C12A C11A Ir1A 71.7(6)
C16A C11A Ir1A 129.8(7)
C11A C12A C13A 106.7(9)
C11A C12A C17A 127.7(10)
C13A C12A C17A 125.6(9)
C11A C12A Ir1A 69.4(6)
C13A C12A Ir1A 69.4(5)
C17A C12A Ir1A 126.0(7)
C12A C13A C14A 107.2(9)
C12A C13A C18A 126.3(9)
C14A C13A C18A 126.0(10)
C12A C13A Ir1A 71.1(5)
C14A C13A Ir1A 74.7(5)
C18A C13A Ir1A 125.7(7)
C10A C14A C13A 107.2(9)
C10A C14A C19A 128.8(10)
C13A C14A C19A 124.0(10)
C10A C14A Ir1A 70.5(6)
C13A C14A Ir1A 66.6(5)
C19A C14A Ir1A 128.4(7)
C10A C15A H15D 109.5
C10A C15A H15E 109.5
H15D C15A H15E 109.5
C10A C15A H15F 109.5
H15D C15A H15F 109.5
H15E C15A H15F 109.5
C11A C16A H16D 109.5
C11A C16A H16E 109.5
H16D C16A H16E 109.5
C11A C16A H16F 109.5
H16D C16A H16F 109.5
H16E C16A H16F 109.5
C12A C17A H17D 109.5
C12A C17A H17E 109.5
H17D C17A H17E 109.5
C12A C17A H17F 109.5
H17D C17A H17F 109.5
H17E C17A H17F 109.5
C13A C18A H18D 109.5
C13A C18A H18E 109.5
H18D C18A H18E 109.5
C13A C18A H18F 109.5
H18D C18A H18F 109.5
H18E C18A H18F 109.5
C14A C19A H19D 109.5
C14A C19A H19E 109.5
H19D C19A H19E 109.5
C14A C19A H19F 109.5
H19D C19A H19F 109.5
H19E C19A H19F 109.5
O1A C20A H20D 109.5
O1A C20A H20E 109.5
H20D C20A H20E 109.5
O1A C20A H20F 109.5
H20D C20A H20F 109.5
H20E C20A H20F 109.5

loop_
_geom_bond_atom_site_label_1
_geom_bond_atom_site_label_2
_geom_bond_distance
Ir1 C9 2.027(9)
Ir1 N1 2.074(8)
Ir1 C13 2.130(9)
Ir1 C11 2.135(10)
Ir1 C12 2.152(10)
Ir1 C14 2.236(10)
Ir1 C10 2.243(9)
Ir1 Cl1 2.410(3)
O1 C7 1.381(12)
O1 C20 1.396(11)
N1 C1 1.323(12)
N1 N2 1.359(10)
N2 C3 1.352(12)
N2 C4 1.387(12)
C1 C2 1.379(13)
C1 H1 0.9500
C2 C3 1.347(13)
C2 H2 0.9500
C3 H3 0.9500
C4 C9 1.383(12)
C4 C5 1.418(13)
C5 C6 1.362(13)
C5 H5 0.9500
C6 C7 1.395(13)
C6 H6 0.9500
C7 C8 1.379(13)
C8 C9 1.415(13)
C8 H8 0.9500
C10 C14 1.394(14)
C10 C11 1.435(14)
C10 C15 1.507(13)
C11 C12 1.440(13)
C11 C16 1.512(14)
C12 C13 1.436(14)
C12 C17 1.482(14)
C13 C14 1.455(13)
C13 C18 1.503(13)
C14 C19 1.487(14)
C15 H15A 0.9800
C15 H15B 0.9800
C15 H15C 0.9800
C16 H16A 0.9800
C16 H16B 0.9800
C16 H16C 0.9800
C17 H17A 0.9800
C17 H17B 0.9800
C17 H17C 0.9800
C18 H18A 0.9800
C18 H18B 0.9800
C18 H18C 0.9800
C19 H19A 0.9800
C19 H19B 0.9800
C19 H19C 0.9800
C20 H20A 0.9800
C20 H20B 0.9800
C20 H20C 0.9800
Ir1A C9A 2.052(10)
Ir1A N1A 2.073(8)
Ir1A C11A 2.138(10)
Ir1A C13A 2.146(9)
Ir1A C12A 2.169(10)
Ir1A C10A 2.223(10)
Ir1A C14A 2.256(10)
Ir1A Cl1A 2.409(3)
O1A C7A 1.381(12)
O1A C20A 1.393(11)
N1A C1A 1.346(11)
N1A N2A 1.361(10)
N2A C3A 1.338(12)
N2A C4A 1.436(11)
C1A C2A 1.361(13)
C1A H1A 0.9500
C2A C3A 1.369(14)
C2A H2A 0.9500
C3A H3A 0.9500
C4A C5A 1.370(12)
C4A C9A 1.400(13)
C5A C6A 1.399(13)
C5A H5A 0.9500
C6A C7A 1.384(13)
C6A H6A 0.9500
C7A C8A 1.395(14)
C8A C9A 1.377(13)
C8A H8A 0.9500
C10A C14A 1.399(13)
C10A C11A 1.417(13)
C10A C15A 1.513(13)
C11A C12A 1.436(13)
C11A C16A 1.509(13)
C12A C13A 1.459(13)
C12A C17A 1.502(13)
C13A C14A 1.461(14)
C13A C18A 1.495(13)
C14A C19A 1.520(14)
C15A H15D 0.9800
C15A H15E 0.9800
C15A H15F 0.9800
C16A H16D 0.9800
C16A H16E 0.9800
C16A H16F 0.9800
C17A H17D 0.9800
C17A H17E 0.9800
C17A H17F 0.9800
C18A H18D 0.9800
C18A H18E 0.9800
C18A H18F 0.9800
C19A H19D 0.9800
C19A H19E 0.9800
C19A H19F 0.9800
C20A H20D 0.9800
C20A H20E 0.9800
C20A H20F 0.9800

loop_
_geom_torsion_atom_site_label_1
_geom_torsion_atom_site_label_2
_geom_torsion_atom_site_label_3
_geom_torsion_atom_site_label_4
_geom_torsion
C9 Ir1 N1 C1 178.2(11)
C13 Ir1 N1 C1 60.5(11)
C11 Ir1 N1 C1 55.8(19)
C12 Ir1 N1 C1 89.9(11)
C14 Ir1 N1 C1 21.0(11)
C10 Ir1 N1 C1 -1.4(12)
Cl1 Ir1 N1 C1 -94.3(10)
C9 Ir1 N1 N2 0.6(6)
C13 Ir1 N1 N2 -117.1(6)
C11 Ir1 N1 N2 -121.8(13)
C12 Ir1 N1 N2 -87.7(7)
C14 Ir1 N1 N2 -156.6(6)
C10 Ir1 N1 N2 -179.0(6)
Cl1 Ir1 N1 N2 88.2(6)
C1 N1 N2 C3 0.5(10)
Ir1 N1 N2 C3 178.9(6)
C1 N1 N2 C4 -179.5(8)
Ir1 N1 N2 C4 -1.1(10)
N2 N1 C1 C2 -1.2(11)
Ir1 N1 C1 C2 -179.0(7)
N1 C1 C2 C3 1.4(12)
C1 C2 C3 N2 -1.0(11)
N1 N2 C3 C2 0.3(11)
C4 N2 C3 C2 -179.6(10)
C3 N2 C4 C9 -179.0(10)
N1 N2 C4 C9 1.1(12)
C3 N2 C4 C5 1.1(16)
N1 N2 C4 C5 -178.8(8)
C9 C4 C5 C6 0.0(14)
N2 C4 C5 C6 179.9(8)
C4 C5 C6 C7 -0.1(14)
C20 O1 C7 C8 22.8(14)
C20 O1 C7 C6 -159.3(9)
C5 C6 C7 C8 0.3(15)
C5 C6 C7 O1 -177.8(8)
O1 C7 C8 C9 177.5(9)
C6 C7 C8 C9 -0.4(15)
N2 C4 C9 C8 180.0(8)
C5 C4 C9 C8 -0.1(14)
N2 C4 C9 Ir1 -0.5(11)
C5 C4 C9 Ir1 179.4(7)
C7 C8 C9 C4 0.3(14)
C7 C8 C9 Ir1 -179.1(8)
N1 Ir1 C9 C4 -0.1(7)
C13 Ir1 C9 C4 94.4(8)
C11 Ir1 C9 C4 166.6(7)
C12 Ir1 C9 C4 128.6(8)
C14 Ir1 C9 C4 97.3(12)
C10 Ir1 C9 C4 179.5(6)
Cl1 Ir1 C9 C4 -88.1(7)
N1 Ir1 C9 C8 179.4(10)
C13 Ir1 C9 C8 -86.2(9)
C11 Ir1 C9 C8 -14.0(10)
C12 Ir1 C9 C8 -52.0(9)
C14 Ir1 C9 C8 -83.3(14)
C10 Ir1 C9 C8 -1.1(14)
Cl1 Ir1 C9 C8 91.3(9)
C9 Ir1 C10 C14 -140.7(7)
N1 Ir1 C10 C14 38.7(8)
C13 Ir1 C10 C14 -37.8(6)
C11 Ir1 C10 C14 -120.9(9)
C12 Ir1 C10 C14 -81.7(7)
Cl1 Ir1 C10 C14 128.9(6)
C9 Ir1 C10 C11 -19.8(10)
N1 Ir1 C10 C11 159.6(6)
C13 Ir1 C10 C11 83.1(6)
C12 Ir1 C10 C11 39.2(6)
C14 Ir1 C10 C11 120.9(9)
Cl1 Ir1 C10 C11 -110.2(6)
C9 Ir1 C10 C15 96.3(11)
N1 Ir1 C10 C15 -84.3(10)
C13 Ir1 C10 C15 -160.9(10)
C11 Ir1 C10 C15 116.0(11)
C12 Ir1 C10 C15 155.2(10)
C14 Ir1 C10 C15 -123.1(12)
Cl1 Ir1 C10 C15 5.8(9)
C14 C10 C11 C12 -4.2(11)
C15 C10 C11 C12 175.6(9)
Ir1 C10 C11 C12 -63.6(6)
C14 C10 C11 C16 -175.2(9)
C15 C10 C11 C16 4.5(15)
Ir1 C10 C11 C16 125.4(10)
C14 C10 C11 Ir1 59.4(7)
C15 C10 C11 Ir1 -120.9(9)
C9 Ir1 C11 C10 168.7(6)
N1 Ir1 C11 C10 -72.6(16)
C13 Ir1 C11 C10 -77.8(6)
C12 Ir1 C11 C10 -116.1(8)
C14 Ir1 C11 C10 -34.5(6)
Cl1 Ir1 C11 C10 76.2(6)
C9 Ir1 C11 C12 -75.2(7)
N1 Ir1 C11 C12 43.5(16)
C13 Ir1 C11 C12 38.3(6)
C14 Ir1 C11 C12 81.6(6)
C10 Ir1 C11 C12 116.1(8)
Cl1 Ir1 C11 C12 -167.7(5)
C9 Ir1 C11 C16 47.4(10)
N1 Ir1 C11 C16 166.0(11)
C13 Ir1 C11 C16 160.9(11)
C12 Ir1 C11 C16 122.5(12)
C14 Ir1 C11 C16 -155.9(11)
C10 Ir1 C11 C16 -121.4(12)
Cl1 Ir1 C11 C16 -45.1(10)
C10 C11 C12 C13 5.8(10)
C16 C11 C12 C13 176.4(9)
Ir1 C11 C12 C13 -60.4(6)
C10 C11 C12 C17 -174.3(10)
C16 C11 C12 C17 -3.6(16)
Ir1 C11 C12 C17 119.6(10)
C10 C11 C12 Ir1 66.2(7)
C16 C11 C12 Ir1 -123.2(10)
C9 Ir1 C12 C13 -128.9(6)
N1 Ir1 C12 C13 -49.9(7)
C11 Ir1 C12 C13 117.0(8)
C14 Ir1 C12 C13 38.5(6)
C10 Ir1 C12 C13 78.9(6)
Cl1 Ir1 C12 C13 137.1(5)
C9 Ir1 C12 C11 114.1(6)
N1 Ir1 C12 C11 -166.9(5)
C13 Ir1 C12 C11 -117.0(8)
C14 Ir1 C12 C11 -78.5(6)
C10 Ir1 C12 C11 -38.1(6)
Cl1 Ir1 C12 C11 20.1(8)
C9 Ir1 C12 C17 -9.9(10)
N1 Ir1 C12 C17 69.2(10)
C13 Ir1 C12 C17 119.1(11)
C11 Ir1 C12 C17 -123.9(12)
C14 Ir1 C12 C17 157.6(10)
C10 Ir1 C12 C17 -162.0(10)
Cl1 Ir1 C12 C17 -103.8(9)
C11 C12 C13 C14 -5.2(10)
C17 C12 C13 C14 174.8(9)
Ir1 C12 C13 C14 -65.8(7)
C11 C12 C13 C18 -179.9(9)
C17 C12 C13 C18 0.1(16)
Ir1 C12 C13 C18 119.6(9)
C11 C12 C13 Ir1 60.5(6)
C17 C12 C13 Ir1 -119.4(10)
C9 Ir1 C13 C12 62.0(7)
N1 Ir1 C13 C12 142.9(6)
C11 Ir1 C13 C12 -38.4(6)
C14 Ir1 C13 C12 -116.2(8)
C10 Ir1 C13 C12 -80.9(6)
Cl1 Ir1 C13 C12 -112.3(7)
C9 Ir1 C13 C14 178.3(6)
N1 Ir1 C13 C14 -100.8(6)
C11 Ir1 C13 C14 77.8(6)
C12 Ir1 C13 C14 116.2(8)
C10 Ir1 C13 C14 35.3(6)
Cl1 Ir1 C13 C14 3.9(10)
C9 Ir1 C13 C18 -61.0(10)
N1 Ir1 C13 C18 19.9(9)
C11 Ir1 C13 C18 -161.4(10)
C12 Ir1 C13 C18 -123.0(11)
C14 Ir1 C13 C18 120.7(11)
C10 Ir1 C13 C18 156.1(10)
Cl1 Ir1 C13 C18 124.7(8)
C11 C10 C14 C13 0.8(11)
C15 C10 C14 C13 -178.9(9)
Ir1 C10 C14 C13 57.3(7)
C11 C10 C14 C19 174.4(9)
C15 C10 C14 C19 -5.3(17)
Ir1 C10 C14 C19 -129.1(11)
C11 C10 C14 Ir1 -56.5(7)
C15 C10 C14 Ir1 123.8(10)
C12 C13 C14 C10 2.8(11)
C18 C13 C14 C10 177.7(8)
Ir1 C13 C14 C10 -60.8(7)
C12 C13 C14 C19 -171.0(9)
C18 C13 C14 C19 4.0(15)
Ir1 C13 C14 C19 125.5(10)
C12 C13 C14 Ir1 63.6(7)
C18 C13 C14 Ir1 -121.5(9)
C9 Ir1 C14 C10 115.0(10)
N1 Ir1 C14 C10 -153.0(6)
C13 Ir1 C14 C10 119.1(9)
C11 Ir1 C14 C10 36.3(6)
C12 Ir1 C14 C10 80.2(7)
Cl1 Ir1 C14 C10 -59.0(6)
C9 Ir1 C14 C13 -4.0(13)
N1 Ir1 C14 C13 87.9(6)
C11 Ir1 C14 C13 -82.7(6)
C12 Ir1 C14 C13 -38.9(6)
C10 Ir1 C14 C13 -119.1(9)
Cl1 Ir1 C14 C13 -178.1(5)
C9 Ir1 C14 C19 -120.4(12)
N1 Ir1 C14 C19 -28.5(11)
C13 Ir1 C14 C19 -116.4(12)
C11 Ir1 C14 C19 160.9(11)
C12 Ir1 C14 C19 -155.2(11)
C10 Ir1 C14 C19 124.6(13)
Cl1 Ir1 C14 C19 65.5(10)
C9A Ir1A N1A C1A -175.6(10)
C11A Ir1A N1A C1A 72.3(17)
C13A Ir1A N1A C1A 64.5(10)
C12A Ir1A N1A C1A 95.1(10)
C10A Ir1A N1A C1A 5.0(12)
C14A Ir1A N1A C1A 25.6(10)
Cl1A Ir1A N1A C1A -88.1(10)
C9A Ir1A N1A N2A 5.7(6)
C11A Ir1A N1A N2A -106.4(13)
C13A Ir1A N1A N2A -114.2(6)
C12A Ir1A N1A N2A -83.6(7)
C10A Ir1A N1A N2A -173.7(6)
C14A Ir1A N1A N2A -153.1(6)
Cl1A Ir1A N1A N2A 93.2(6)
C1A N1A N2A C3A 0.8(10)
Ir1A N1A N2A C3A 179.9(6)
C1A N1A N2A C4A 175.6(8)
Ir1A N1A N2A C4A -5.3(9)
N2A N1A C1A C2A -0.2(10)
Ir1A N1A C1A C2A -179.0(7)
N1A C1A C2A C3A -0.5(11)
N1A N2A C3A C2A -1.1(11)
C4A N2A C3A C2A -174.6(9)
C1A C2A C3A N2A 1.0(11)
C3A N2A C4A C5A -4.2(16)
N1A N2A C4A C5A -177.5(8)
C3A N2A C4A C9A 174.1(10)
N1A N2A C4A C9A 0.9(11)
C9A C4A C5A C6A -0.6(15)
N2A C4A C5A C6A 177.6(8)
C4A C5A C6A C7A -3.3(14)
C20A O1A C7A C6A 4.5(14)
C20A O1A C7A C8A -175.6(9)
C5A C6A C7A O1A -175.4(9)
C5A C6A C7A C8A 4.8(14)
O1A C7A C8A C9A 177.8(9)
C6A C7A C8A C9A -2.4(15)
C7A C8A C9A C4A -1.5(14)
C7A C8A C9A Ir1A 179.3(7)
C5A C4A C9A C8A 3.0(14)
N2A C4A C9A C8A -175.3(8)
C5A C4A C9A Ir1A -177.7(7)
N2A C4A C9A Ir1A 4.0(11)
N1A Ir1A C9A C8A 174.1(10)
C11A Ir1A C9A C8A -21.4(10)
C13A Ir1A C9A C8A -93.3(9)
C12A Ir1A C9A C8A -59.7(9)
C10A Ir1A C9A C8A -6.6(13)
C14A Ir1A C9A C8A -83.5(14)
Cl1A Ir1A C9A C8A 86.5(9)
N1A Ir1A C9A C4A -5.2(7)
C11A Ir1A C9A C4A 159.4(7)
C13A Ir1A C9A C4A 87.5(8)
C12A Ir1A C9A C4A 121.1(7)
C10A Ir1A C9A C4A 174.2(6)
C14A Ir1A C9A C4A 97.3(13)
Cl1A Ir1A C9A C4A -92.7(7)
C9A Ir1A C10A C14A -144.3(7)
N1A Ir1A C10A C14A 34.8(8)
C11A Ir1A C10A C14A -121.0(8)
C13A Ir1A C10A C14A -37.4(6)
C12A Ir1A C10A C14A -81.7(6)
Cl1A Ir1A C10A C14A 125.1(6)
C9A Ir1A C10A C11A -23.3(9)
N1A Ir1A C10A C11A 155.8(5)
C13A Ir1A C10A C11A 83.6(6)
C12A Ir1A C10A C11A 39.2(6)
C14A Ir1A C10A C11A 121.0(8)
Cl1A Ir1A C10A C11A -114.0(5)
C9A Ir1A C10A C15A 93.6(10)
N1A Ir1A C10A C15A -87.3(10)
C11A Ir1A C10A C15A 116.9(11)
C13A Ir1A C10A C15A -159.5(10)
C12A Ir1A C10A C15A 156.2(10)
C14A Ir1A C10A C15A -122.1(12)
Cl1A Ir1A C10A C15A 2.9(9)
C14A C10A C11A C12A -3.2(11)
C15A C10A C11A C12A 176.5(9)
Ir1A C10A C11A C12A -64.2(7)
C14A C10A C11A C16A -171.1(9)
C15A C10A C11A C16A 8.6(16)
Ir1A C10A C11A C16A 127.9(10)
C14A C10A C11A Ir1A 61.0(7)
C15A C10A C11A Ir1A -119.3(9)
C9A Ir1A C11A C10A 165.9(6)
N1A Ir1A C11A C10A -86.1(14)
C13A Ir1A C11A C10A -77.7(6)
C12A Ir1A C11A C10A -115.7(8)
C14A Ir1A C11A C10A -34.7(5)
Cl1A Ir1A C11A C10A 73.3(5)
C9A Ir1A C11A C12A -78.4(6)
N1A Ir1A C11A C12A 29.6(16)
C13A Ir1A C11A C12A 38.1(6)
C10A Ir1A C11A C12A 115.7(8)
C14A Ir1A C11A C12A 81.1(6)
Cl1A Ir1A C11A C12A -171.0(5)
C9A Ir1A C11A C16A 43.7(10)
N1A Ir1A C11A C16A 151.6(11)
C13A Ir1A C11A C16A 160.1(10)
C12A Ir1A C11A C16A 122.0(12)
C10A Ir1A C11A C16A -122.2(12)
C14A Ir1A C11A C16A -156.9(10)
Cl1A Ir1A C11A C16A -48.9(9)
C10A C11A C12A C13A 6.3(11)
C16A C11A C12A C13A 173.9(9)
Ir1A C11A C12A C13A -59.7(6)
C10A C11A C12A C17A -173.9(9)
C16A C11A C12A C17A -6.2(17)
Ir1A C11A C12A C17A 120.2(10)
C10A C11A C12A Ir1A 65.9(7)
C16A C11A C12A Ir1A -126.4(10)
C9A Ir1A C12A C11A 110.3(6)
N1A Ir1A C12A C11A -170.3(5)
C13A Ir1A C12A C11A -118.0(8)
C10A Ir1A C12A C11A -38.2(6)
C14A Ir1A C12A C11A -78.9(6)
Cl1A Ir1A C12A C11A 15.5(9)
C9A Ir1A C12A C13A -131.7(6)
N1A Ir1A C12A C13A -52.3(7)
C11A Ir1A C12A C13A 118.0(8)
C10A Ir1A C12A C13A 79.8(6)
C14A Ir1A C12A C13A 39.1(6)
Cl1A Ir1A C12A C13A 133.5(5)
C9A Ir1A C12A C17A -12.0(9)
N1A Ir1A C12A C17A 67.4(10)
C11A Ir1A C12A C17A -122.3(12)
C13A Ir1A C12A C17A 119.7(11)
C10A Ir1A C12A C17A -160.4(10)
C14A Ir1A C12A C17A 158.9(10)
Cl1A Ir1A C12A C17A -106.7(9)
C11A C12A C13A C14A -6.9(11)
C17A C12A C13A C14A 173.2(9)
Ir1A C12A C13A C14A -66.5(6)
C11A C12A C13A C18A -179.4(9)
C17A C12A C13A C18A 0.7(16)
Ir1A C12A C13A C18A 120.9(10)
C11A C12A C13A Ir1A 59.6(7)
C17A C12A C13A Ir1A -120.2(10)
C9A Ir1A C13A C12A 59.7(7)
N1A Ir1A C13A C12A 140.1(6)
C11A Ir1A C13A C12A -37.5(6)
C10A Ir1A C13A C12A -79.6(6)
C14A Ir1A C13A C12A -114.7(8)
Cl1A Ir1A C13A C12A -119.9(6)
C9A Ir1A C13A C14A 174.4(6)
N1A Ir1A C13A C14A -105.1(6)
C11A Ir1A C13A C14A 77.2(6)
C12A Ir1A C13A C14A 114.7(8)
C10A Ir1A C13A C14A 35.2(6)
Cl1A Ir1A C13A C14A -5.1(10)
C9A Ir1A C13A C18A -62.0(10)
N1A Ir1A C13A C18A 18.5(9)
C11A Ir1A C13A C18A -159.2(10)
C12A Ir1A C13A C18A -121.7(11)
C10A Ir1A C13A C18A 158.8(10)
C14A Ir1A C13A C18A 123.6(12)
Cl1A Ir1A C13A C18A 118.5(8)
C11A C10A C14A C13A -1.2(11)
C15A C10A C14A C13A 179.1(9)
Ir1A C10A C14A C13A 56.6(6)
C11A C10A C14A C19A 178.0(10)
C15A C10A C14A C19A -1.7(16)
Ir1A C10A C14A C19A -124.1(10)
C11A C10A C14A Ir1A -57.8(7)
C15A C10A C14A Ir1A 122.5(10)
C12A C13A C14A C10A 5.0(11)
C18A C13A C14A C10A 177.6(9)
Ir1A C13A C14A C10A -59.1(7)
C12A C13A C14A C19A -174.2(9)
C18A C13A C14A C19A -1.7(15)
Ir1A C13A C14A C19A 121.7(9)
C12A C13A C14A Ir1A 64.1(6)
C18A C13A C14A Ir1A -123.3(10)
C9A Ir1A C14A C10A 106.1(12)
N1A Ir1A C14A C10A -156.8(6)
C11A Ir1A C14A C10A 36.1(6)
C13A Ir1A C14A C10A 119.6(9)
C12A Ir1A C14A C10A 79.7(6)
Cl1A Ir1A C14A C10A -63.0(6)
C9A Ir1A C14A C13A -13.5(14)
N1A Ir1A C14A C13A 83.6(6)
C11A Ir1A C14A C13A -83.6(6)
C12A Ir1A C14A C13A -39.9(6)
C10A Ir1A C14A C13A -119.6(9)
Cl1A Ir1A C14A C13A 177.4(5)
C9A Ir1A C14A C19A -129.3(12)
N1A Ir1A C14A C19A -32.2(10)
C11A Ir1A C14A C19A 160.7(11)
C13A Ir1A C14A C19A -115.8(12)
C12A Ir1A C14A C19A -155.7(11)
C10A Ir1A C14A C19A 124.6(12)
Cl1A Ir1A C14A C19A 61.6(10)
